data_1544481
loop_
_publ_author_name
'Chen, Dengfeng'
'Feng, Qingyuan'
'Yang, Yunqin'
'Cai, Xu-Min'
'Wang, Fei'
'Huang, Shenlin'

_publ_section_title
;
 Metal-free O-H/C-H difunctionalization of phenols by
 o-hydroxyarylsulfonium salts in water.
;
_journal_issue 2
_journal_name_full 'Chemical science'
_journal_page_first 1601
_journal_page_last 1606
_journal_paper_doi 10.1039/c6sc04504a
_journal_volume 8
_journal_year 2017
_chemical_formula_sum 'C20 H15 Br Cl2 O S'
_chemical_formula_weight 454.21
_chemical_name_systematic
; 
 ? 
;
_space_group_IT_number 14
_symmetry_cell_setting monoclinic
_symmetry_space_group_name_Hall '-P 2ybc'
_symmetry_space_group_name_H-M 'P 1 21/c 1'
_atom_sites_solution_hydrogens geom
_atom_sites_solution_primary direct
_atom_sites_solution_secondary difmap
_audit_creation_method SHELXL-97
_audit_update_record
;
2016-09-04 deposited with the CCDC.
2016-11-04 downloaded from the CCDC.
;
_cell_angle_alpha 90.00
_cell_angle_beta 96.419(4)
_cell_angle_gamma 90.00
_cell_formula_units_Z 4
_cell_length_a 5.0603(8)
_cell_length_b 21.361(4)
_cell_length_c 17.169(3)
_cell_measurement_reflns_used 9208
_cell_measurement_temperature 296(2)
_cell_measurement_theta_max 27.60
_cell_measurement_theta_min 2.25
_cell_volume 1844.2(6)
_computing_cell_refinement 'Bruker SMART'
_computing_data_collection 'Bruker SMART'
_computing_data_reduction 'Bruker SAINT'
_computing_molecular_graphics 'Bruker SHELXTL'
_computing_publication_material 'Bruker SHELXTL'
_computing_structure_refinement 'Bruker SHELXTL'
_computing_structure_solution 'Bruker SHELXTL'
_diffrn_ambient_temperature 296(2)
_diffrn_measured_fraction_theta_full 0.997
_diffrn_measured_fraction_theta_max 0.997
_diffrn_measurement_device_type 'CCD area detector'
_diffrn_measurement_method 'phi and omega scans'
_diffrn_radiation_monochromator graphite
_diffrn_radiation_source 'fine-focus sealed tube'
_diffrn_radiation_type MoK\a
_diffrn_radiation_wavelength 0.71073
_diffrn_reflns_av_R_equivalents 0.0489
_diffrn_reflns_av_sigmaI/netI 0.0443
_diffrn_reflns_limit_h_max 6
_diffrn_reflns_limit_h_min -6
_diffrn_reflns_limit_k_max 18
_diffrn_reflns_limit_k_min -27
_diffrn_reflns_limit_l_max 22
_diffrn_reflns_limit_l_min -22
_diffrn_reflns_number 15719
_diffrn_reflns_theta_full 27.62
_diffrn_reflns_theta_max 27.62
_diffrn_reflns_theta_min 2.25
_exptl_absorpt_coefficient_mu 2.638
_exptl_absorpt_correction_type none
_exptl_crystal_colour colorless
_exptl_crystal_density_diffrn 1.636
_exptl_crystal_density_meas 1.636
_exptl_crystal_density_method 'not measured'
_exptl_crystal_description needle
_exptl_crystal_F_000 228
_refine_diff_density_max 0.420
_refine_diff_density_min -0.370
_refine_diff_density_rms 0.075
_refine_ls_extinction_method none
_refine_ls_goodness_of_fit_ref 1.039
_refine_ls_hydrogen_treatment mixed
_refine_ls_matrix_type full
_refine_ls_number_parameters 286
_refine_ls_number_reflns 4290
_refine_ls_number_restraints 0
_refine_ls_restrained_S_all 1.039
_refine_ls_R_factor_all 0.0330
_refine_ls_R_factor_gt 0.0285
_refine_ls_shift/su_max 0.003
_refine_ls_shift/su_mean 0.000
_refine_ls_structure_factor_coef Fsqd
_refine_ls_weighting_details 'calc w=1/[\s^2^(Fo^2^)+(0.0298P)^2^+0.7647P] where P=(Fo^2^+2Fc^2^)/3'
_refine_ls_weighting_scheme calc
_refine_ls_wR_factor_gt 0.0708
_refine_ls_wR_factor_ref 0.0732
_reflns_number_gt 3876
_reflns_number_total 4290
_reflns_threshold_expression >2sigma(I)
_cod_data_source_file c6sc04504a2.cif
_cod_data_source_block c1
_cod_depositor_comments
;
The following automatic conversions were performed:

'_symmetry_cell_setting' value 'Monoclinic' changed to 'monoclinic'
according to
/usr/data/users/saulius/crontab/automatic-downloads/rss-feeds/RSC/lib/dictionaries/cif_core.dic
dictionary named 'cif_core.dic' version 2.4.2 from 2011-04-26.

Automatic conversion script
Id: cif_fix_values 4268 2015-11-12 08:31:59Z antanas 

 Adding full bibliography for 1544481--1544483.cif.

 Adding full bibliography for 1544481--1544483.cif.
;
_cod_original_cell_volume 1844.1(5)
_cod_original_sg_symbol_H-M P2(1)/c
_cod_original_formula_sum 'C20 H15 Br1 Cl2 O1 S1'
_cod_database_code 1544481

loop_
_symmetry_equiv_pos_as_xyz
'x, y, z'
'-x, y+1/2, -z+1/2'
'-x, -y, -z'
'x, -y-1/2, z-1/2'

loop_
_atom_site_label
_atom_site_type_symbol
_atom_site_fract_x
_atom_site_fract_y
_atom_site_fract_z
_atom_site_U_iso_or_equiv
_atom_site_adp_type
_atom_site_occupancy
_atom_site_symmetry_multiplicity
_atom_site_calc_flag
Br1 Br 0.44272(4) 0.270516(9) 0.527971(10) 0.02005(7) Uani 1 1 d
C1 C 0.4109(4) 0.45218(10) 0.14067(11) 0.0259(4) Uani 1 1 d
C2 C 0.6187(5) 0.42554(11) 0.10641(12) 0.0291(5) Uani 1 1 d
C3 C 0.3030(4) 0.42288(10) 0.20168(11) 0.0231(4) Uani 1 1 d
C4 C 0.7182(4) 0.36855(10) 0.13353(11) 0.0218(4) Uani 1 1 d
C5 C 0.4042(4) 0.36540(9) 0.22867(11) 0.0183(4) Uani 1 1 d
C6 C 0.6128(4) 0.33771(9) 0.19489(10) 0.0159(3) Uani 1 1 d
C7 C -0.0525(4) 0.01162(9) 0.11680(10) 0.0176(4) Uani 1 1 d
C8 C -0.1457(4) 0.07070(10) 0.09548(11) 0.0203(4) Uani 1 1 d
C9 C 0.1779(4) 0.00331(10) 0.16785(11) 0.0198(4) Uani 1 1 d
C10 C -0.0062(4) 0.12313(9) 0.12524(11) 0.0190(4) Uani 1 1 d
C11 C 0.3176(4) 0.05564(10) 0.19720(11) 0.0200(4) Uani 1 1 d
C12 C 0.2252(4) 0.11496(9) 0.17577(10) 0.0166(4) Uani 1 1 d
C13 C 0.0816(5) 0.15938(11) 0.46247(12) 0.0258(4) Uani 1 1 d
C14 C 0.7728(4) 0.31591(10) 0.39646(11) 0.0195(4) Uani 1 1 d
C15 C 0.4253(4) 0.23678(9) 0.42453(10) 0.0149(3) Uani 1 1 d
C16 C 0.2509(4) 0.18728(9) 0.40526(10) 0.0163(3) Uani 1 1 d
C17 C 0.5872(3) 0.26271(9) 0.37236(10) 0.0150(4) Uani 1 1 d
C18 C 0.2361(4) 0.16313(9) 0.32917(10) 0.0167(4) Uani 1 1 d
C19 C 0.5667(3) 0.23759(8) 0.29595(10) 0.0135(3) Uani 1 1 d
C20 C 0.3904(4) 0.18805(9) 0.27532(10) 0.0151(3) Uani 1 1 d
Cl1 Cl 0.27993(15) 0.52398(3) 0.10652(3) 0.04487(17) Uani 1 1 d
Cl2 Cl -0.22713(10) -0.05421(2) 0.07879(3) 0.02583(11) Uani 1 1 d
O1 O 0.3756(3) 0.16785(7) 0.19853(7) 0.0205(3) Uani 1 1 d
S1 S 0.76583(9) 0.26590(2) 0.22492(3) 0.01592(10) Uani 1 1 d
H9 H 0.122(4) 0.1307(11) 0.3146(12) 0.011(5) Uiso 1 1 d
H6 H 0.236(4) -0.0386(12) 0.1825(13) 0.021(6) Uiso 1 1 d
H5 H -0.293(5) 0.0767(12) 0.0639(14) 0.027(6) Uiso 1 1 d
H4 H 0.328(4) 0.3467(11) 0.2690(13) 0.021(6) Uiso 1 1 d
H13 H 0.886(5) 0.3081(12) 0.4450(14) 0.028(6) Uiso 1 1 d
H2 H 0.156(5) 0.4410(13) 0.2254(14) 0.033(7) Uiso 1 1 d
H14 H 0.677(5) 0.3516(13) 0.4074(14) 0.028(6) Uiso 1 1 d
H15 H 0.885(5) 0.3233(12) 0.3562(14) 0.030(6) Uiso 1 1 d
H3 H 0.863(5) 0.3495(13) 0.1119(14) 0.031(7) Uiso 1 1 d
H8 H 0.488(5) 0.0488(14) 0.2321(15) 0.042(7) Uiso 1 1 d
H1 H 0.700(5) 0.4448(14) 0.0671(17) 0.044(8) Uiso 1 1 d
H7 H -0.061(4) 0.1643(12) 0.1098(13) 0.022(6) Uiso 1 1 d
H10 H -0.017(6) 0.1945(17) 0.4855(18) 0.058(9) Uiso 1 1 d
H11 H 0.181(6) 0.1376(15) 0.5021(18) 0.050(8) Uiso 1 1 d
H12 H -0.034(6) 0.1348(17) 0.4390(19) 0.059(10) Uiso 1 1 d

loop_
_atom_site_aniso_label
_atom_site_aniso_U_11
_atom_site_aniso_U_22
_atom_site_aniso_U_33
_atom_site_aniso_U_23
_atom_site_aniso_U_13
_atom_site_aniso_U_12
Br1 0.02406(11) 0.02446(12) 0.01164(10) -0.00349(7) 0.00207(7) -0.00229(7)
C1 0.0411(12) 0.0160(9) 0.0180(8) 0.0021(8) -0.0081(8) 0.0012(8)
C2 0.0426(12) 0.0267(11) 0.0177(9) 0.0054(8) 0.0024(9) -0.0073(9)
C3 0.0262(10) 0.0203(10) 0.0216(9) -0.0008(8) -0.0022(8) 0.0051(8)
C4 0.0272(10) 0.0233(10) 0.0155(8) 0.0001(7) 0.0051(7) -0.0043(8)
C5 0.0193(9) 0.0189(9) 0.0168(8) 0.0021(7) 0.0019(7) -0.0004(7)
C6 0.0183(8) 0.0157(9) 0.0131(7) 0.0002(7) -0.0011(6) -0.0018(7)
C7 0.0200(9) 0.0170(9) 0.0166(8) -0.0041(7) 0.0050(7) -0.0039(7)
C8 0.0178(9) 0.0250(10) 0.0176(8) -0.0009(8) 0.0000(7) 0.0018(7)
C9 0.0215(9) 0.0172(9) 0.0210(9) 0.0005(7) 0.0036(7) 0.0027(7)
C10 0.0242(9) 0.0155(9) 0.0179(8) 0.0022(7) 0.0047(7) 0.0027(7)
C11 0.0198(9) 0.0212(10) 0.0187(8) 0.0013(7) 0.0007(7) -0.0002(7)
C12 0.0203(8) 0.0190(9) 0.0112(7) -0.0026(7) 0.0054(6) -0.0032(7)
C13 0.0321(11) 0.0276(12) 0.0187(9) -0.0013(8) 0.0077(8) -0.0106(9)
C14 0.0184(9) 0.0213(10) 0.0185(9) -0.0024(7) 0.0007(7) -0.0042(7)
C15 0.0162(8) 0.0173(9) 0.0108(7) -0.0013(6) 0.0002(6) 0.0025(7)
C16 0.0184(8) 0.0160(9) 0.0146(8) 0.0011(7) 0.0029(7) 0.0000(7)
C17 0.0136(8) 0.0149(9) 0.0160(8) 0.0013(6) -0.0002(7) 0.0020(6)
C18 0.0198(9) 0.0148(9) 0.0154(8) -0.0012(7) 0.0018(7) -0.0028(7)
C19 0.0143(8) 0.0140(8) 0.0124(8) 0.0035(6) 0.0026(6) 0.0022(6)
C20 0.0189(8) 0.0146(9) 0.0114(7) 0.0003(6) 0.0005(6) 0.0022(7)
Cl1 0.0780(5) 0.0227(3) 0.0310(3) 0.0088(2) -0.0072(3) 0.0133(3)
Cl2 0.0271(2) 0.0209(2) 0.0290(2) -0.00633(19) 0.00110(19) -0.00608(19)
O1 0.0301(7) 0.0196(7) 0.0123(6) -0.0025(5) 0.0051(5) -0.0079(6)
S1 0.0167(2) 0.0158(2) 0.0163(2) 0.00120(16) 0.00650(17) 0.00065(16)

loop_
_atom_type_symbol
_atom_type_description
_atom_type_scat_dispersion_real
_atom_type_scat_dispersion_imag
_atom_type_scat_source
C C 0.0033 0.0016 'International Tables Vol C Tables 4.2.6.8 and 6.1.1.4'
H H 0.0000 0.0000 'International Tables Vol C Tables 4.2.6.8 and 6.1.1.4'
O O 0.0106 0.0060 'International Tables Vol C Tables 4.2.6.8 and 6.1.1.4'
S S 0.1246 0.1234 'International Tables Vol C Tables 4.2.6.8 and 6.1.1.4'
Cl Cl 0.1484 0.1585 'International Tables Vol C Tables 4.2.6.8 and 6.1.1.4'
Br Br -0.2901 2.4595 'International Tables Vol C Tables 4.2.6.8 and 6.1.1.4'

loop_
_geom_angle_atom_site_label_1
_geom_angle_atom_site_label_2
_geom_angle_atom_site_label_3
_geom_angle
C2 C1 C3 121.3(2)
C2 C1 Cl1 119.77(16)
C3 C1 Cl1 118.98(17)
C4 C2 C1 119.06(19)
C4 C2 H1 117.5(18)
C1 C2 H1 123.3(18)
C1 C3 C5 119.35(19)
C1 C3 H2 121.7(15)
C5 C3 H2 119.0(15)
C2 C4 C6 121.01(19)
C2 C4 H3 121.0(16)
C6 C4 H3 117.9(16)
C3 C5 C6 120.32(18)
C3 C5 H4 117.8(15)
C6 C5 H4 121.9(15)
C5 C6 C4 119.00(18)
C5 C6 S1 125.08(14)
C4 C6 S1 115.91(15)
C8 C7 C9 121.40(18)
C8 C7 Cl2 119.50(14)
C9 C7 Cl2 119.10(15)
C7 C8 C10 119.59(18)
C7 C8 H5 122.4(17)
C10 C8 H5 118.0(17)
C11 C9 C7 118.95(18)
C11 C9 H6 121.7(14)
C7 C9 H6 119.3(14)
C12 C10 C8 119.12(18)
C12 C10 H7 119.4(14)
C8 C10 H7 121.4(14)
C12 C11 C9 119.81(17)
C12 C11 H8 122.2(17)
C9 C11 H8 118.0(17)
C11 C12 C10 121.13(18)
C11 C12 O1 120.60(17)
C10 C12 O1 118.00(17)
C16 C13 H10 107.8(19)
C16 C13 H11 112.3(18)
H10 C13 H11 110(3)
C16 C13 H12 110(2)
H10 C13 H12 107(3)
H11 C13 H12 109(3)
C17 C14 H13 113.4(15)
C17 C14 H14 110.5(15)
H13 C14 H14 104(2)
C17 C14 H15 109.2(15)
H13 C14 H15 108(2)
H14 C14 H15 112(2)
C16 C15 C17 123.44(16)
C16 C15 Br1 118.00(13)
C17 C15 Br1 118.56(14)
C15 C16 C18 117.90(16)
C15 C16 C13 122.69(17)
C18 C16 C13 119.41(17)
C15 C17 C19 117.32(16)
C15 C17 C14 121.18(16)
C19 C17 C14 121.50(16)
C20 C18 C16 120.50(17)
C20 C18 H9 119.6(13)
C16 C18 H9 119.9(13)
C20 C19 C17 120.00(16)
C20 C19 S1 118.52(13)
C17 C19 S1 121.46(14)
O1 C20 C18 122.95(17)
O1 C20 C19 116.20(15)
C18 C20 C19 120.82(16)
C20 O1 C12 119.38(14)
C6 S1 C19 103.43(8)

loop_
_geom_bond_atom_site_label_1
_geom_bond_atom_site_label_2
_geom_bond_distance
Br1 C15 1.9095(17)
C1 C2 1.383(3)
C1 C3 1.384(3)
C1 Cl1 1.746(2)
C2 C4 1.378(3)
C2 H1 0.93(3)
C3 C5 1.390(3)
C3 H2 0.97(3)
C4 C6 1.398(3)
C4 H3 0.95(3)
C5 C6 1.392(3)
C5 H4 0.92(2)
C6 S1 1.7690(19)
C7 C8 1.382(3)
C7 C9 1.390(3)
C7 Cl2 1.7477(19)
C8 C10 1.390(3)
C8 H5 0.88(2)
C9 C11 1.387(3)
C9 H6 0.97(2)
C10 C12 1.388(3)
C10 H7 0.95(2)
C11 C12 1.386(3)
C11 H8 1.00(3)
C12 O1 1.394(2)
C13 C16 1.497(3)
C13 H10 1.01(4)
C13 H11 0.93(3)
C13 H12 0.85(3)
C14 C17 1.503(3)
C14 H13 0.97(2)
C14 H14 0.93(3)
C14 H15 0.96(2)
C15 C16 1.393(3)
C15 C17 1.394(2)
C16 C18 1.399(2)
C17 C19 1.410(2)
C18 C20 1.382(2)
C18 H9 0.92(2)
C19 C20 1.404(3)
C19 S1 1.7728(17)
C20 O1 1.381(2)

loop_
_geom_torsion_atom_site_label_1
_geom_torsion_atom_site_label_2
_geom_torsion_atom_site_label_3
_geom_torsion_atom_site_label_4
_geom_torsion
C3 C1 C2 C4 0.4(3)
Cl1 C1 C2 C4 -179.37(16)
C2 C1 C3 C5 -0.4(3)
Cl1 C1 C3 C5 179.31(15)
C1 C2 C4 C6 -0.2(3)
C1 C3 C5 C6 0.3(3)
C3 C5 C6 C4 -0.1(3)
C3 C5 C6 S1 178.35(15)
C2 C4 C6 C5 0.0(3)
C2 C4 C6 S1 -178.55(16)
C9 C7 C8 C10 0.3(3)
Cl2 C7 C8 C10 -179.58(14)
C8 C7 C9 C11 -0.6(3)
Cl2 C7 C9 C11 179.26(14)
C7 C8 C10 C12 0.2(3)
C7 C9 C11 C12 0.4(3)
C9 C11 C12 C10 0.1(3)
C9 C11 C12 O1 -173.81(16)
C8 C10 C12 C11 -0.4(3)
C8 C10 C12 O1 173.65(16)
C17 C15 C16 C18 -0.9(3)
Br1 C15 C16 C18 179.26(13)
C17 C15 C16 C13 179.01(19)
Br1 C15 C16 C13 -0.9(3)
C16 C15 C17 C19 1.2(3)
Br1 C15 C17 C19 -178.92(13)
C16 C15 C17 C14 -179.68(17)
Br1 C15 C17 C14 0.2(2)
C15 C16 C18 C20 -0.1(3)
C13 C16 C18 C20 -179.96(19)
C15 C17 C19 C20 -0.6(3)
C14 C17 C19 C20 -179.73(17)
C15 C17 C19 S1 -179.05(13)
C14 C17 C19 S1 1.8(2)
C16 C18 C20 O1 -177.16(17)
C16 C18 C20 C19 0.6(3)
C17 C19 C20 O1 177.67(15)
S1 C19 C20 O1 -3.8(2)
C17 C19 C20 C18 -0.3(3)
S1 C19 C20 C18 178.21(14)
C18 C20 O1 C12 -8.4(3)
C19 C20 O1 C12 173.68(16)
C11 C12 O1 C20 -74.7(2)
C10 C12 O1 C20 111.24(19)
C5 C6 S1 C19 6.35(18)
C4 C6 S1 C19 -175.15(15)
C20 C19 S1 C6 105.20(15)
C17 C19 S1 C6 -76.34(16)
